data_7128154
loop_
_publ_author_name
'Prosser, Kathleen E.'
'Kohlbrand, Alysia J.'
'Seo, Hyeonglim'
'Kalaj, Mark'
'Cohen, Seth M.'

_publ_section_title
;
 <sup>19</sup>F-Tagged metal binding pharmacophores for NMR screening of
 metalloenzymes.
;
_journal_issue 40
_journal_name_full 'Chemical communications (Cambridge, England)'
_journal_page_first 4934
_journal_page_last 4937
_journal_paper_doi 10.1039/d1cc01231b
_journal_volume 57
_journal_year 2021
_chemical_formula_moiety 'C37 H33 B F3 N7 O2 S Zn'
_chemical_formula_sum 'C37 H33 B F3 N7 O2 S Zn'
_chemical_formula_weight 772.94
_space_group_crystal_system trigonal
_space_group_IT_number 148
_space_group_name_Hall '-R 3'
_space_group_name_H-M_alt 'R -3 :H'
_atom_sites_solution_hydrogens mixed
_audit_creation_date 2020-09-23
_audit_creation_method
;
Olex2 1.3-alpha
(compiled 2020.09.11 svn.r3730fd0d for OlexSys, GUI svn.r6159)
;
_audit_update_record
;
2020-10-13 deposited with the CCDC.	2021-04-08 downloaded from the CCDC.
;
_cell_angle_alpha 90
_cell_angle_beta 90
_cell_angle_gamma 120
_cell_formula_units_Z 18
_cell_length_a 33.345(4)
_cell_length_b 33.345(4)
_cell_length_c 17.251(3)
_cell_measurement_reflns_used 9918
_cell_measurement_temperature 100.0
_cell_measurement_theta_max 26.01
_cell_measurement_theta_min 2.21
_cell_volume 16611(4)
_computing_cell_refinement 'SAINT V8.40A (Bruker, 2019)'
_computing_data_reduction 'SAINT V8.40A (Bruker, 2019)'
_computing_molecular_graphics 'Olex2 1.3-alpha (Dolomanov et al., 2009)'
_computing_publication_material 'Olex2 1.3-alpha (Dolomanov et al., 2009)'
_computing_structure_refinement 'SHELXL 2018/3 (Sheldrick, 2015)'
_diffrn_ambient_temperature 100.0
_diffrn_measured_fraction_theta_full 1.000
_diffrn_measured_fraction_theta_max 1.000
_diffrn_measurement_device_type 'Bruker APEX-II CCD'
_diffrn_measurement_method '\f and \w scans'
_diffrn_radiation_type MoK\a
_diffrn_radiation_wavelength 0.71073
_diffrn_reflns_av_R_equivalents 0.0729
_diffrn_reflns_av_unetI/netI 0.0410
_diffrn_reflns_Laue_measured_fraction_full 1.000
_diffrn_reflns_Laue_measured_fraction_max 1.000
_diffrn_reflns_limit_h_max 41
_diffrn_reflns_limit_h_min -41
_diffrn_reflns_limit_k_max 36
_diffrn_reflns_limit_k_min -41
_diffrn_reflns_limit_l_max 21
_diffrn_reflns_limit_l_min -21
_diffrn_reflns_number 66804
_diffrn_reflns_point_group_measured_fraction_full 1.000
_diffrn_reflns_point_group_measured_fraction_max 1.000
_diffrn_reflns_theta_full 25.242
_diffrn_reflns_theta_max 26.436
_diffrn_reflns_theta_min 1.221
_diffrn_source_current 50.0
_diffrn_source_power 2.5
_diffrn_source_voltage 50.0
_diffrn_standards_number 0
_exptl_absorpt_coefficient_mu 0.780
_exptl_absorpt_correction_T_max 0.7454
_exptl_absorpt_correction_T_min 0.6667
_exptl_absorpt_correction_type multi-scan
_exptl_absorpt_process_details
;
SADABS-2016/2 (Bruker,2016/2) was used for absorption correction.
wR2(int) was 0.1073 before and 0.0605 after correction.
The Ratio of minimum to maximum transmission is 0.8944.
The \l/2 correction factor is Not present.
;
_exptl_crystal_colour colourless
_exptl_crystal_colour_primary colourless
_exptl_crystal_density_diffrn 1.391
_exptl_crystal_description block
_exptl_crystal_F_000 7164
_exptl_crystal_size_max 0.2
_exptl_crystal_size_mid 0.1
_exptl_crystal_size_min 0.1
_refine_diff_density_max 1.574
_refine_diff_density_min -0.662
_refine_diff_density_rms 0.069
_refine_ls_extinction_method none
_refine_ls_goodness_of_fit_ref 1.030
_refine_ls_hydrogen_treatment mixed
_refine_ls_matrix_type full
_refine_ls_number_parameters 476
_refine_ls_number_reflns 7604
_refine_ls_number_restraints 0
_refine_ls_restrained_S_all 1.030
_refine_ls_R_factor_all 0.0585
_refine_ls_R_factor_gt 0.0392
_refine_ls_shift/su_max 0.002
_refine_ls_shift/su_mean 0.000
_refine_ls_structure_factor_coef Fsqd
_refine_ls_weighting_details 'w=1/[\s^2^(Fo^2^)+(0.0412P)^2^+58.4745P] where P=(Fo^2^+2Fc^2^)/3'
_refine_ls_weighting_scheme calc
_refine_ls_wR_factor_gt 0.0906
_refine_ls_wR_factor_ref 0.0995
_reflns_Friedel_coverage 0.000
_reflns_number_gt 5871
_reflns_number_total 7604
_reflns_threshold_expression 'I > 2\s(I)'
_cod_data_source_file d1cc01231b2.cif
_cod_data_source_block hs04a_a_sq
_cod_depositor_comments 'Adding full bibliography for 7128152--7128154.cif.'
_cod_original_cell_volume 16612(4)
_cod_original_sg_symbol_H-M 'R -3'
_cod_database_code 7128154
_shelx_shelxl_version_number 2018/3
_shelx_space_group_comment
;
The symmetry employed for this shelxl refinement is uniquely defined
by the following loop, which should always be used as a source of
symmetry information in preference to the above space-group names.
They are only intended as comments.
;
_shelx_estimated_absorpt_t_max 0.926
_shelx_estimated_absorpt_t_min 0.860
_olex2_refinement_description
;
1. Fixed Uiso
 At 1.2 times of:
  All B(H) groups, All C(H) groups
 At 1.5 times of:
  All C(H,H,H) groups
2.a Ternary CH refined with riding coordinates:
 B1(H1)
2.b Aromatic/amide H refined with riding coordinates:
 C3(H3), C6(H6), C7(H7), C8(H8), C9(H9), C10(H10), C13(H13), C16(H16),
 C17(H17), C18(H18), C19(H19), C20(H20), C23(H23), C26(H26), C27(H27), C28(H28),
  C29(H29), C30(H30), C32(H32), C33(H33), C35(H35), C36(H36)
2.c Idealised Me refined as rotating group:
 C1(H1A,H1B,H1C), C11(H11A,H11B,H11C), C21(H21A,H21B,H21C)
;
_platon_squeeze_void_probe_radius 1.20
_olex2_submission_special_instructions 'No special instructions were received'

loop_
_space_group_symop_operation_xyz
'x, y, z'
'-y, x-y, z'
'-x+y, -x, z'
'x+2/3, y+1/3, z+1/3'
'-y+2/3, x-y+1/3, z+1/3'
'-x+y+2/3, -x+1/3, z+1/3'
'x+1/3, y+2/3, z+2/3'
'-y+1/3, x-y+2/3, z+2/3'
'-x+y+1/3, -x+2/3, z+2/3'
'-x, -y, -z'
'y, -x+y, -z'
'x-y, x, -z'
'-x+2/3, -y+1/3, -z+1/3'
'y+2/3, -x+y+1/3, -z+1/3'
'x-y+2/3, x+1/3, -z+1/3'
'-x+1/3, -y+2/3, -z+2/3'
'y+1/3, -x+y+2/3, -z+2/3'
'x-y+1/3, x+2/3, -z+2/3'

loop_
_atom_site_label
_atom_site_type_symbol
_atom_site_fract_x
_atom_site_fract_y
_atom_site_fract_z
_atom_site_U_iso_or_equiv
_atom_site_adp_type
_atom_site_occupancy
_atom_site_site_symmetry_order
_atom_site_calc_flag
_atom_site_refinement_flags_posn
_atom_site_refinement_flags_adp
_atom_site_refinement_flags_occupancy
_atom_site_disorder_assembly
_atom_site_disorder_group
B1 B 0.67661(9) 0.89966(10) 0.69470(16) 0.0143(6) Uani 1 1 d . . . . .
H1 H 0.688216 0.927732 0.728311 0.017 Uiso 1 1 calc R U . . .
C1 C 0.63915(9) 0.89630(9) 0.86184(15) 0.0203(6) Uani 1 1 d . . . . .
H1A H 0.672338 0.908832 0.870780 0.030 Uiso 1 1 calc R U . . .
H1B H 0.622634 0.886906 0.911413 0.030 Uiso 1 1 calc R U . . .
H1C H 0.634190 0.920091 0.837760 0.030 Uiso 1 1 calc R U . . .
C2 C 0.62134(8) 0.85532(8) 0.80942(14) 0.0152(5) Uani 1 1 d . . . . .
C3 C 0.58522(9) 0.81090(9) 0.82103(14) 0.0184(5) Uani 1 1 d . . . . .
H3 H 0.565677 0.799664 0.865238 0.022 Uiso 1 1 calc R U . . .
C4 C 0.58304(8) 0.78571(8) 0.75505(14) 0.0152(5) Uani 1 1 d . . . . .
C5 C 0.54935(9) 0.73664(9) 0.73953(14) 0.0166(5) Uani 1 1 d . . . . .
C6 C 0.56230(9) 0.70611(9) 0.71000(15) 0.0191(5) Uani 1 1 d . . . . .
H6 H 0.593976 0.716645 0.699226 0.023 Uiso 1 1 calc R U . . .
C7 C 0.52913(10) 0.66007(9) 0.69606(16) 0.0235(6) Uani 1 1 d . . . . .
H7 H 0.538242 0.639517 0.674989 0.028 Uiso 1 1 calc R U . . .
C8 C 0.48325(10) 0.64419(10) 0.71261(16) 0.0262(6) Uani 1 1 d . . . . .
H8 H 0.460683 0.612841 0.702514 0.031 Uiso 1 1 calc R U . . .
C9 C 0.47004(11) 0.67419(10) 0.74415(19) 0.0339(7) Uani 1 1 d . . . . .
H9 H 0.438496 0.663137 0.756822 0.041 Uiso 1 1 calc R U . . .
C10 C 0.50270(10) 0.72007(10) 0.75715(17) 0.0271(6) Uani 1 1 d . . . . .
H10 H 0.493400 0.740490 0.778180 0.032 Uiso 1 1 calc R U . . .
C11 C 0.78341(9) 0.96902(9) 0.71371(16) 0.0209(6) Uani 1 1 d . . . . .
H11A H 0.774802 0.988707 0.684246 0.031 Uiso 1 1 calc R U . . .
H11B H 0.817225 0.983526 0.715235 0.031 Uiso 1 1 calc R U . . .
H11C H 0.771411 0.965191 0.766674 0.031 Uiso 1 1 calc R U . . .
C12 C 0.76336(8) 0.92285(8) 0.67565(14) 0.0145(5) Uani 1 1 d . . . . .
C13 C 0.78592(8) 0.90243(8) 0.64051(14) 0.0158(5) Uani 1 1 d . . . . .
H13 H 0.818431 0.915461 0.634917 0.019 Uiso 1 1 calc R U . . .
C14 C 0.75159(8) 0.85887(8) 0.61479(13) 0.0137(5) Uani 1 1 d . . . . .
C15 C 0.75799(8) 0.82287(8) 0.57757(13) 0.0144(5) Uani 1 1 d . . . . .
C16 C 0.72460(9) 0.77619(9) 0.58174(14) 0.0169(5) Uani 1 1 d . . . . .
H16 H 0.696191 0.767006 0.607753 0.020 Uiso 1 1 calc R U . . .
C17 C 0.73250(10) 0.74290(9) 0.54816(16) 0.0232(6) Uani 1 1 d . . . . .
H17 H 0.709264 0.711160 0.550690 0.028 Uiso 1 1 calc R U . . .
C18 C 0.77406(10) 0.75568(10) 0.51096(16) 0.0259(6) Uani 1 1 d . . . . .
H18 H 0.779489 0.732792 0.488554 0.031 Uiso 1 1 calc R U . . .
C19 C 0.80750(10) 0.80194(10) 0.50675(16) 0.0254(6) Uani 1 1 d . . . . .
H19 H 0.836101 0.810904 0.481567 0.030 Uiso 1 1 calc R U . . .
C20 C 0.79948(9) 0.83539(9) 0.53918(15) 0.0201(5) Uani 1 1 d . . . . .
H20 H 0.822476 0.867157 0.535214 0.024 Uiso 1 1 calc R U . . .
C21 C 0.66532(9) 0.98492(9) 0.64202(15) 0.0200(5) Uani 1 1 d . . . . .
H21A H 0.645645 0.976654 0.688197 0.030 Uiso 1 1 calc R U . . .
H21B H 0.661868 1.007791 0.611469 0.030 Uiso 1 1 calc R U . . .
H21C H 0.697734 0.998086 0.657808 0.030 Uiso 1 1 calc R U . . .
C22 C 0.65121(8) 0.94265(8) 0.59418(14) 0.0152(5) Uani 1 1 d . . . . .
C23 C 0.63266(8) 0.93193(9) 0.52073(14) 0.0168(5) Uani 1 1 d . . . . .
H23 H 0.626147 0.950862 0.487962 0.020 Uiso 1 1 calc R U . . .
C24 C 0.62531(8) 0.88793(9) 0.50382(14) 0.0151(5) Uani 1 1 d . . . . .
C25 C 0.60625(9) 0.85966(9) 0.43313(14) 0.0168(5) Uani 1 1 d . . . . .
C26 C 0.56494(9) 0.81771(9) 0.43626(16) 0.0219(6) Uani 1 1 d . . . . .
H26 H 0.548776 0.807235 0.483991 0.026 Uiso 1 1 calc R U . . .
C27 C 0.54727(10) 0.79112(10) 0.37001(16) 0.0273(6) Uani 1 1 d . . . . .
H27 H 0.519237 0.762247 0.372537 0.033 Uiso 1 1 calc R U . . .
C28 C 0.57029(11) 0.80647(10) 0.30041(17) 0.0314(7) Uani 1 1 d . . . . .
H28 H 0.558420 0.787900 0.255221 0.038 Uiso 1 1 calc R U . . .
C29 C 0.61068(11) 0.84891(11) 0.29631(16) 0.0296(7) Uani 1 1 d . . . . .
H29 H 0.625941 0.859876 0.247957 0.036 Uiso 1 1 calc R U . . .
C30 C 0.62887(10) 0.87540(10) 0.36236(15) 0.0234(6) Uani 1 1 d . . . . .
H30 H 0.656798 0.904343 0.359476 0.028 Uiso 1 1 calc R U . . .
C31 C 0.54457(9) 0.70022(9) 0.47498(15) 0.0192(5) Uani 1 1 d . . . . .
C32 C 0.52524(10) 0.67862(9) 0.40488(16) 0.0246(6) Uani 1 1 d . . . . .
H32 H 0.543651 0.674908 0.366687 0.030 Uiso 1 1 calc R U . . .
C33 C 0.47842(10) 0.66252(9) 0.39155(18) 0.0283(6) Uani 1 1 d . . . . .
H33 H 0.464844 0.647847 0.343759 0.034 Uiso 1 1 calc R U . . .
C34 C 0.45181(10) 0.66763(10) 0.44662(18) 0.0278(7) Uani 1 1 d . . . . .
C35 C 0.47126(10) 0.68946(10) 0.51695(17) 0.0277(6) Uani 1 1 d . . . . .
H35 H 0.452661 0.692816 0.555235 0.033 Uiso 1 1 calc R U . . .
C36 C 0.51774(10) 0.70611(10) 0.53027(16) 0.0243(6) Uani 1 1 d . . . . .
H36 H 0.531412 0.721649 0.577439 0.029 Uiso 1 1 calc R U . . .
C37 C 0.40223(11) 0.65131(11) 0.4304(2) 0.0365(8) Uani 1 1 d . . . . .
F1 F 0.37720(7) 0.64507(10) 0.49514(15) 0.0745(8) Uani 1 1 d . . . . .
F2 F 0.38097(7) 0.61061(8) 0.39551(19) 0.0853(10) Uani 1 1 d . . . . .
F3 F 0.39549(8) 0.68059(8) 0.38963(16) 0.0731(8) Uani 1 1 d . . . . .
N1 N 0.63986(7) 0.85666(7) 0.73899(11) 0.0137(4) Uani 1 1 d . . . . .
N2 N 0.61644(7) 0.81346(7) 0.70479(11) 0.0140(4) Uani 1 1 d . . . . .
N5 N 0.65479(7) 0.90626(7) 0.62022(11) 0.0135(4) Uani 1 1 d . . . . .
N6 N 0.63873(7) 0.87233(7) 0.56456(11) 0.0145(4) Uani 1 1 d . . . . .
N3 N 0.71744(7) 0.89266(7) 0.67068(11) 0.0136(4) Uani 1 1 d . . . . .
N4 N 0.70967(7) 0.85297(7) 0.63278(11) 0.0135(4) Uani 1 1 d . . . . .
N7 N 0.62616(8) 0.77590(8) 0.50790(14) 0.0203(5) Uani 1 1 d . . . . .
H7A H 0.6269(12) 0.7878(12) 0.466(2) 0.041(10) Uiso 1 1 d . . . . .
O1 O 0.60908(6) 0.70158(6) 0.56201(11) 0.0236(4) Uani 1 1 d . . . . .
O2 O 0.62251(6) 0.71434(6) 0.42132(11) 0.0246(4) Uani 1 1 d . . . . .
S1 S 0.60503(2) 0.72277(2) 0.49187(4) 0.01817(14) Uani 1 1 d . . . . .
Zn1 Zn 0.64178(2) 0.81482(2) 0.59701(2) 0.01276(8) Uani 1 1 d . . . . .

loop_
_atom_site_aniso_label
_atom_site_aniso_U_11
_atom_site_aniso_U_22
_atom_site_aniso_U_33
_atom_site_aniso_U_23
_atom_site_aniso_U_13
_atom_site_aniso_U_12
B1 0.0146(14) 0.0136(13) 0.0140(14) -0.0009(10) -0.0002(10) 0.0066(11)
C1 0.0248(14) 0.0220(14) 0.0150(13) -0.0027(10) 0.0015(10) 0.0122(12)
C2 0.0179(13) 0.0173(13) 0.0135(12) 0.0003(10) -0.0013(10) 0.0111(11)
C3 0.0209(13) 0.0206(13) 0.0123(12) 0.0030(10) 0.0040(10) 0.0094(11)
C4 0.0168(13) 0.0166(12) 0.0147(12) 0.0042(10) 0.0010(10) 0.0102(11)
C5 0.0211(13) 0.0167(13) 0.0114(12) 0.0039(9) 0.0003(10) 0.0090(11)
C6 0.0209(14) 0.0180(13) 0.0196(13) 0.0020(10) -0.0024(10) 0.0107(11)
C7 0.0303(16) 0.0150(13) 0.0267(15) 0.0016(11) -0.0046(12) 0.0124(12)
C8 0.0276(15) 0.0152(14) 0.0300(16) 0.0032(11) -0.0016(12) 0.0065(12)
C9 0.0225(15) 0.0257(16) 0.0447(19) 0.0020(13) 0.0097(13) 0.0054(13)
C10 0.0233(15) 0.0205(14) 0.0355(17) -0.0007(12) 0.0080(12) 0.0096(12)
C11 0.0174(13) 0.0174(13) 0.0264(14) -0.0022(11) -0.0014(11) 0.0075(11)
C12 0.0164(12) 0.0119(12) 0.0144(12) 0.0007(9) -0.0015(9) 0.0064(10)
C13 0.0119(12) 0.0159(12) 0.0179(13) 0.0012(10) 0.0000(10) 0.0059(10)
C14 0.0141(12) 0.0145(12) 0.0128(12) 0.0015(9) -0.0001(9) 0.0073(10)
C15 0.0191(13) 0.0160(12) 0.0091(11) -0.0007(9) -0.0003(9) 0.0096(11)
C16 0.0178(13) 0.0181(13) 0.0167(13) -0.0009(10) 0.0015(10) 0.0103(11)
C17 0.0275(15) 0.0184(14) 0.0243(15) -0.0025(11) 0.0012(11) 0.0120(12)
C18 0.0306(16) 0.0258(15) 0.0275(15) -0.0082(12) 0.0001(12) 0.0188(13)
C19 0.0226(14) 0.0311(16) 0.0246(15) -0.0031(12) 0.0046(11) 0.0150(13)
C20 0.0187(13) 0.0202(14) 0.0194(13) -0.0007(10) 0.0014(10) 0.0082(11)
C21 0.0235(14) 0.0142(13) 0.0234(14) 0.0003(10) -0.0010(11) 0.0104(11)
C22 0.0115(12) 0.0131(12) 0.0196(13) 0.0044(10) 0.0046(10) 0.0051(10)
C23 0.0164(13) 0.0165(13) 0.0177(13) 0.0057(10) 0.0020(10) 0.0084(11)
C24 0.0138(12) 0.0191(13) 0.0135(12) 0.0044(10) 0.0032(9) 0.0091(11)
C25 0.0204(13) 0.0191(13) 0.0151(12) 0.0024(10) -0.0027(10) 0.0130(11)
C26 0.0222(14) 0.0211(14) 0.0212(14) 0.0044(11) -0.0019(11) 0.0099(12)
C27 0.0331(16) 0.0185(14) 0.0274(16) -0.0004(11) -0.0120(12) 0.0107(13)
C28 0.0416(18) 0.0307(16) 0.0224(15) -0.0076(12) -0.0118(13) 0.0184(15)
C29 0.0381(17) 0.0354(17) 0.0167(14) 0.0020(12) 0.0019(12) 0.0193(15)
C30 0.0253(15) 0.0242(14) 0.0211(14) 0.0023(11) 0.0011(11) 0.0128(12)
C31 0.0210(14) 0.0154(13) 0.0224(14) 0.0014(10) -0.0003(10) 0.0099(11)
C32 0.0243(15) 0.0226(14) 0.0290(16) -0.0063(11) -0.0029(12) 0.0132(12)
C33 0.0281(16) 0.0183(14) 0.0375(17) -0.0083(12) -0.0100(13) 0.0108(13)
C34 0.0202(14) 0.0185(14) 0.0434(18) 0.0036(12) -0.0026(12) 0.0086(12)
C35 0.0244(15) 0.0299(16) 0.0338(17) 0.0085(13) 0.0055(12) 0.0173(13)
C36 0.0277(15) 0.0291(15) 0.0210(14) 0.0004(11) -0.0011(11) 0.0180(13)
C37 0.0254(16) 0.0275(17) 0.058(2) -0.0013(15) -0.0061(15) 0.0145(14)
F1 0.0308(12) 0.102(2) 0.0876(19) 0.0080(15) 0.0070(12) 0.0308(13)
F2 0.0306(12) 0.0569(15) 0.168(3) -0.0561(17) -0.0356(15) 0.0218(12)
F3 0.0383(13) 0.0617(15) 0.123(2) 0.0261(15) -0.0169(13) 0.0277(12)
N1 0.0169(11) 0.0123(10) 0.0121(10) -0.0009(8) -0.0003(8) 0.0075(9)
N2 0.0159(11) 0.0124(10) 0.0127(10) 0.0000(8) -0.0011(8) 0.0065(9)
N5 0.0141(10) 0.0119(10) 0.0146(10) 0.0005(8) 0.0012(8) 0.0067(9)
N6 0.0169(11) 0.0147(10) 0.0127(10) -0.0009(8) -0.0007(8) 0.0084(9)
N3 0.0143(10) 0.0125(10) 0.0139(10) -0.0021(8) -0.0019(8) 0.0066(9)
N4 0.0169(11) 0.0135(10) 0.0128(10) -0.0015(8) -0.0013(8) 0.0095(9)
N7 0.0225(12) 0.0211(12) 0.0164(12) -0.0031(9) -0.0013(9) 0.0103(10)
O1 0.0259(10) 0.0222(10) 0.0257(10) 0.0002(8) -0.0036(8) 0.0141(9)
O2 0.0240(10) 0.0237(10) 0.0267(10) -0.0072(8) 0.0023(8) 0.0123(9)
S1 0.0189(3) 0.0174(3) 0.0202(3) -0.0025(2) -0.0009(2) 0.0105(3)
Zn1 0.01418(15) 0.01186(15) 0.01216(14) -0.00101(11) -0.00049(11) 0.00646(12)

loop_
_atom_type_symbol
_atom_type_description
_atom_type_scat_dispersion_real
_atom_type_scat_dispersion_imag
_atom_type_scat_source
C C 0.0033 0.0016 'International Tables Vol C Tables 4.2.6.8 and 6.1.1.4'
H H 0.0000 0.0000 'International Tables Vol C Tables 4.2.6.8 and 6.1.1.4'
B B 0.0013 0.0007 'International Tables Vol C Tables 4.2.6.8 and 6.1.1.4'
F F 0.0171 0.0103 'International Tables Vol C Tables 4.2.6.8 and 6.1.1.4'
N N 0.0061 0.0033 'International Tables Vol C Tables 4.2.6.8 and 6.1.1.4'
O O 0.0106 0.0060 'International Tables Vol C Tables 4.2.6.8 and 6.1.1.4'
S S 0.1246 0.1234 'International Tables Vol C Tables 4.2.6.8 and 6.1.1.4'
Zn Zn 0.2839 1.4301 'International Tables Vol C Tables 4.2.6.8 and 6.1.1.4'

loop_
_geom_angle_atom_site_label_1
_geom_angle_atom_site_label_2
_geom_angle_atom_site_label_3
_geom_angle
_geom_angle_site_symmetry_1
_geom_angle_site_symmetry_3
_geom_angle_publ_flag
N1 B1 H1 109.8 . . ?
N1 B1 N5 109.4(2) . . ?
N1 B1 N3 110.0(2) . . ?
N5 B1 H1 109.8 . . ?
N5 B1 N3 108.11(19) . . ?
N3 B1 H1 109.8 . . ?
H1A C1 H1B 109.5 . . ?
H1A C1 H1C 109.5 . . ?
H1B C1 H1C 109.5 . . ?
C2 C1 H1A 109.5 . . ?
C2 C1 H1B 109.5 . . ?
C2 C1 H1C 109.5 . . ?
C3 C2 C1 129.0(2) . . ?
N1 C2 C1 123.2(2) . . ?
N1 C2 C3 107.7(2) . . ?
C2 C3 H3 126.8 . . ?
C2 C3 C4 106.4(2) . . ?
C4 C3 H3 126.8 . . ?
C3 C4 C5 126.7(2) . . ?
N2 C4 C3 109.6(2) . . ?
N2 C4 C5 123.7(2) . . ?
C6 C5 C4 122.5(2) . . ?
C6 C5 C10 118.9(2) . . ?
C10 C5 C4 118.6(2) . . ?
C5 C6 H6 119.8 . . ?
C5 C6 C7 120.4(3) . . ?
C7 C6 H6 119.8 . . ?
C6 C7 H7 119.8 . . ?
C8 C7 C6 120.4(3) . . ?
C8 C7 H7 119.8 . . ?
C7 C8 H8 120.1 . . ?
C7 C8 C9 119.7(3) . . ?
C9 C8 H8 120.1 . . ?
C8 C9 H9 119.9 . . ?
C10 C9 C8 120.2(3) . . ?
C10 C9 H9 119.9 . . ?
C5 C10 H10 119.8 . . ?
C9 C10 C5 120.5(3) . . ?
C9 C10 H10 119.8 . . ?
H11A C11 H11B 109.5 . . ?
H11A C11 H11C 109.5 . . ?
H11B C11 H11C 109.5 . . ?
C12 C11 H11A 109.5 . . ?
C12 C11 H11B 109.5 . . ?
C12 C11 H11C 109.5 . . ?
C13 C12 C11 129.0(2) . . ?
N3 C12 C11 123.7(2) . . ?
N3 C12 C13 107.4(2) . . ?
C12 C13 H13 126.7 . . ?
C12 C13 C14 106.7(2) . . ?
C14 C13 H13 126.7 . . ?
C13 C14 C15 127.6(2) . . ?
N4 C14 C13 109.2(2) . . ?
N4 C14 C15 123.1(2) . . ?
C16 C15 C14 122.0(2) . . ?
C16 C15 C20 118.6(2) . . ?
C20 C15 C14 119.4(2) . . ?
C15 C16 H16 119.8 . . ?
C17 C16 C15 120.5(2) . . ?
C17 C16 H16 119.8 . . ?
C16 C17 H17 119.8 . . ?
C18 C17 C16 120.5(3) . . ?
C18 C17 H17 119.8 . . ?
C17 C18 H18 120.3 . . ?
C19 C18 C17 119.5(3) . . ?
C19 C18 H18 120.3 . . ?
C18 C19 H19 119.9 . . ?
C18 C19 C20 120.3(3) . . ?
C20 C19 H19 119.9 . . ?
C15 C20 H20 119.6 . . ?
C19 C20 C15 120.7(2) . . ?
C19 C20 H20 119.6 . . ?
H21A C21 H21B 109.5 . . ?
H21A C21 H21C 109.5 . . ?
H21B C21 H21C 109.5 . . ?
C22 C21 H21A 109.5 . . ?
C22 C21 H21B 109.5 . . ?
C22 C21 H21C 109.5 . . ?
C23 C22 C21 130.0(2) . . ?
N5 C22 C21 122.4(2) . . ?
N5 C22 C23 107.6(2) . . ?
C22 C23 H23 126.7 . . ?
C22 C23 C24 106.6(2) . . ?
C24 C23 H23 126.7 . . ?
C23 C24 C25 129.7(2) . . ?
N6 C24 C23 109.1(2) . . ?
N6 C24 C25 121.2(2) . . ?
C26 C25 C24 120.3(2) . . ?
C26 C25 C30 119.4(2) . . ?
C30 C25 C24 120.3(2) . . ?
C25 C26 H26 119.9 . . ?
C27 C26 C25 120.2(3) . . ?
C27 C26 H26 119.9 . . ?
C26 C27 H27 119.9 . . ?
C28 C27 C26 120.1(3) . . ?
C28 C27 H27 119.9 . . ?
C27 C28 H28 120.0 . . ?
C27 C28 C29 120.0(3) . . ?
C29 C28 H28 120.0 . . ?
C28 C29 H29 119.9 . . ?
C30 C29 C28 120.2(3) . . ?
C30 C29 H29 119.9 . . ?
C25 C30 H30 120.0 . . ?
C29 C30 C25 120.0(3) . . ?
C29 C30 H30 120.0 . . ?
C32 C31 S1 119.5(2) . . ?
C36 C31 C32 120.4(3) . . ?
C36 C31 S1 120.0(2) . . ?
C31 C32 H32 120.5 . . ?
C31 C32 C33 118.9(3) . . ?
C33 C32 H32 120.5 . . ?
C32 C33 H33 119.7 . . ?
C34 C33 C32 120.6(3) . . ?
C34 C33 H33 119.7 . . ?
C33 C34 C35 120.5(3) . . ?
C33 C34 C37 119.7(3) . . ?
C35 C34 C37 119.8(3) . . ?
C34 C35 H35 120.3 . . ?
C36 C35 C34 119.3(3) . . ?
C36 C35 H35 120.3 . . ?
C31 C36 H36 119.9 . . ?
C35 C36 C31 120.2(3) . . ?
C35 C36 H36 119.9 . . ?
F1 C37 C34 112.9(3) . . ?
F2 C37 C34 112.9(3) . . ?
F2 C37 F1 104.2(3) . . ?
F3 C37 C34 113.7(3) . . ?
F3 C37 F1 103.7(3) . . ?
F3 C37 F2 108.5(3) . . ?
C2 N1 B1 127.7(2) . . ?
C2 N1 N2 109.78(19) . . ?
N2 N1 B1 121.96(19) . . ?
C4 N2 N1 106.46(19) . . ?
C4 N2 Zn1 142.63(17) . . ?
N1 N2 Zn1 110.82(14) . . ?
C22 N5 B1 131.5(2) . . ?
C22 N5 N6 109.49(19) . . ?
N6 N5 B1 118.82(19) . . ?
C24 N6 N5 107.17(19) . . ?
C24 N6 Zn1 139.32(17) . . ?
N5 N6 Zn1 113.51(14) . . ?
C12 N3 B1 128.7(2) . . ?
C12 N3 N4 110.13(19) . . ?
N4 N3 B1 120.93(19) . . ?
C14 N4 N3 106.61(19) . . ?
C14 N4 Zn1 139.54(16) . . ?
N3 N4 Zn1 110.83(14) . . ?
S1 N7 H7A 106(2) . . ?
S1 N7 Zn1 136.49(15) . . ?
Zn1 N7 H7A 117(2) . . ?
N7 S1 C31 106.19(12) . . ?
O1 S1 C31 107.04(12) . . ?
O1 S1 N7 107.84(12) . . ?
O2 S1 C31 105.18(12) . . ?
O2 S1 N7 111.91(12) . . ?
O2 S1 O1 117.95(12) . . ?
N2 Zn1 N6 93.21(8) . . ?
N2 Zn1 N4 93.21(8) . . ?
N6 Zn1 N4 93.29(8) . . ?
N7 Zn1 N2 138.78(9) . . ?
N7 Zn1 N6 106.97(9) . . ?
N7 Zn1 N4 120.22(9) . . ?

loop_
_geom_bond_atom_site_label_1
_geom_bond_atom_site_label_2
_geom_bond_distance
_geom_bond_site_symmetry_2
_geom_bond_publ_flag
B1 H1 1.0000 . ?
B1 N1 1.544(3) . ?
B1 N5 1.545(3) . ?
B1 N3 1.548(3) . ?
C1 H1A 0.9800 . ?
C1 H1B 0.9800 . ?
C1 H1C 0.9800 . ?
C1 C2 1.492(3) . ?
C2 C3 1.379(4) . ?
C2 N1 1.353(3) . ?
C3 H3 0.9500 . ?
C3 C4 1.395(3) . ?
C4 C5 1.474(3) . ?
C4 N2 1.348(3) . ?
C5 C6 1.387(4) . ?
C5 C10 1.399(4) . ?
C6 H6 0.9500 . ?
C6 C7 1.393(4) . ?
C7 H7 0.9500 . ?
C7 C8 1.376(4) . ?
C8 H8 0.9500 . ?
C8 C9 1.390(4) . ?
C9 H9 0.9500 . ?
C9 C10 1.382(4) . ?
C10 H10 0.9500 . ?
C11 H11A 0.9800 . ?
C11 H11B 0.9800 . ?
C11 H11C 0.9800 . ?
C11 C12 1.490(3) . ?
C12 C13 1.382(3) . ?
C12 N3 1.350(3) . ?
C13 H13 0.9500 . ?
C13 C14 1.398(3) . ?
C14 C15 1.468(3) . ?
C14 N4 1.347(3) . ?
C15 C16 1.391(3) . ?
C15 C20 1.396(3) . ?
C16 H16 0.9500 . ?
C16 C17 1.389(4) . ?
C17 H17 0.9500 . ?
C17 C18 1.387(4) . ?
C18 H18 0.9500 . ?
C18 C19 1.382(4) . ?
C19 H19 0.9500 . ?
C19 C20 1.388(4) . ?
C20 H20 0.9500 . ?
C21 H21A 0.9800 . ?
C21 H21B 0.9800 . ?
C21 H21C 0.9800 . ?
C21 C22 1.492(3) . ?
C22 C23 1.376(4) . ?
C22 N5 1.354(3) . ?
C23 H23 0.9500 . ?
C23 C24 1.392(4) . ?
C24 C25 1.477(3) . ?
C24 N6 1.342(3) . ?
C25 C26 1.389(4) . ?
C25 C30 1.393(4) . ?
C26 H26 0.9500 . ?
C26 C27 1.385(4) . ?
C27 H27 0.9500 . ?
C27 C28 1.378(4) . ?
C28 H28 0.9500 . ?
C28 C29 1.384(4) . ?
C29 H29 0.9500 . ?
C29 C30 1.382(4) . ?
C30 H30 0.9500 . ?
C31 C32 1.390(4) . ?
C31 C36 1.387(4) . ?
C31 S1 1.788(3) . ?
C32 H32 0.9500 . ?
C32 C33 1.393(4) . ?
C33 H33 0.9500 . ?
C33 C34 1.368(4) . ?
C34 C35 1.397(4) . ?
C34 C37 1.486(4) . ?
C35 H35 0.9500 . ?
C35 C36 1.379(4) . ?
C36 H36 0.9500 . ?
C37 F1 1.347(4) . ?
C37 F2 1.321(4) . ?
C37 F3 1.310(4) . ?
N1 N2 1.381(3) . ?
N2 Zn1 2.033(2) . ?
N5 N6 1.372(3) . ?
N6 Zn1 2.049(2) . ?
N3 N4 1.380(3) . ?
N4 Zn1 2.060(2) . ?
N7 H7A 0.82(4) . ?
N7 S1 1.569(2) . ?
N7 Zn1 1.909(2) . ?
O1 S1 1.4413(19) . ?
O2 S1 1.4367(19) . ?

loop_
_geom_torsion_atom_site_label_1
_geom_torsion_atom_site_label_2
_geom_torsion_atom_site_label_3
_geom_torsion_atom_site_label_4
_geom_torsion
_geom_torsion_site_symmetry_1
_geom_torsion_site_symmetry_2
_geom_torsion_site_symmetry_3
_geom_torsion_site_symmetry_4
_geom_torsion_publ_flag
B1 N1 N2 C4 -171.8(2) . . . . ?
B1 N1 N2 Zn1 5.6(3) . . . . ?
B1 N5 N6 C24 -174.9(2) . . . . ?
B1 N5 N6 Zn1 5.4(2) . . . . ?
B1 N3 N4 C14 175.4(2) . . . . ?
B1 N3 N4 Zn1 11.0(2) . . . . ?
C1 C2 C3 C4 -179.4(2) . . . . ?
C1 C2 N1 B1 -9.1(4) . . . . ?
C1 C2 N1 N2 179.3(2) . . . . ?
C2 C3 C4 C5 -178.7(2) . . . . ?
C2 C3 C4 N2 0.0(3) . . . . ?
C2 N1 N2 C4 0.5(3) . . . . ?
C2 N1 N2 Zn1 177.82(15) . . . . ?
C3 C2 N1 B1 171.2(2) . . . . ?
C3 C2 N1 N2 -0.5(3) . . . . ?
C3 C4 C5 C6 -135.1(3) . . . . ?
C3 C4 C5 C10 43.2(4) . . . . ?
C3 C4 N2 N1 -0.3(3) . . . . ?
C3 C4 N2 Zn1 -176.2(2) . . . . ?
C4 C5 C6 C7 -179.8(2) . . . . ?
C4 C5 C10 C9 -179.4(3) . . . . ?
C5 C4 N2 N1 178.4(2) . . . . ?
C5 C4 N2 Zn1 2.5(4) . . . . ?
C5 C6 C7 C8 -1.1(4) . . . . ?
C6 C5 C10 C9 -1.0(4) . . . . ?
C6 C7 C8 C9 -0.6(4) . . . . ?
C7 C8 C9 C10 1.5(5) . . . . ?
C8 C9 C10 C5 -0.7(5) . . . . ?
C10 C5 C6 C7 1.9(4) . . . . ?
C11 C12 C13 C14 179.2(2) . . . . ?
C11 C12 N3 B1 6.0(4) . . . . ?
C11 C12 N3 N4 -179.6(2) . . . . ?
C12 C13 C14 C15 -176.4(2) . . . . ?
C12 C13 C14 N4 0.5(3) . . . . ?
C12 N3 N4 C14 0.4(3) . . . . ?
C12 N3 N4 Zn1 -163.93(15) . . . . ?
C13 C12 N3 B1 -174.5(2) . . . . ?
C13 C12 N3 N4 -0.1(3) . . . . ?
C13 C14 C15 C16 154.1(3) . . . . ?
C13 C14 C15 C20 -23.4(4) . . . . ?
C13 C14 N4 N3 -0.6(3) . . . . ?
C13 C14 N4 Zn1 156.6(2) . . . . ?
C14 C15 C16 C17 -177.7(2) . . . . ?
C14 C15 C20 C19 176.8(2) . . . . ?
C15 C14 N4 N3 176.5(2) . . . . ?
C15 C14 N4 Zn1 -26.3(4) . . . . ?
C15 C16 C17 C18 0.9(4) . . . . ?
C16 C15 C20 C19 -0.8(4) . . . . ?
C16 C17 C18 C19 -0.7(4) . . . . ?
C17 C18 C19 C20 -0.3(4) . . . . ?
C18 C19 C20 C15 1.1(4) . . . . ?
C20 C15 C16 C17 -0.2(4) . . . . ?
C21 C22 C23 C24 -179.2(2) . . . . ?
C21 C22 N5 B1 -6.6(4) . . . . ?
C21 C22 N5 N6 179.2(2) . . . . ?
C22 C23 C24 C25 -179.8(2) . . . . ?
C22 C23 C24 N6 0.1(3) . . . . ?
C22 N5 N6 C24 0.2(3) . . . . ?
C22 N5 N6 Zn1 -179.58(15) . . . . ?
C23 C22 N5 B1 174.1(2) . . . . ?
C23 C22 N5 N6 -0.1(3) . . . . ?
C23 C24 C25 C26 -116.3(3) . . . . ?
C23 C24 C25 C30 62.0(4) . . . . ?
C23 C24 N6 N5 -0.2(3) . . . . ?
C23 C24 N6 Zn1 179.49(19) . . . . ?
C24 C25 C26 C27 -179.6(2) . . . . ?
C24 C25 C30 C29 -179.6(2) . . . . ?
C25 C24 N6 N5 179.8(2) . . . . ?
C25 C24 N6 Zn1 -0.5(4) . . . . ?
C25 C26 C27 C28 -0.9(4) . . . . ?
C26 C25 C30 C29 -1.3(4) . . . . ?
C26 C27 C28 C29 -1.2(5) . . . . ?
C27 C28 C29 C30 2.0(5) . . . . ?
C28 C29 C30 C25 -0.8(4) . . . . ?
C30 C25 C26 C27 2.1(4) . . . . ?
C31 C32 C33 C34 -0.3(4) . . . . ?
C32 C31 C36 C35 1.7(4) . . . . ?
C32 C31 S1 N7 121.0(2) . . . . ?
C32 C31 S1 O1 -124.0(2) . . . . ?
C32 C31 S1 O2 2.3(2) . . . . ?
C32 C33 C34 C35 0.6(4) . . . . ?
C32 C33 C34 C37 178.4(3) . . . . ?
C33 C34 C35 C36 0.4(4) . . . . ?
C33 C34 C37 F1 160.6(3) . . . . ?
C33 C34 C37 F2 42.6(4) . . . . ?
C33 C34 C37 F3 -81.6(4) . . . . ?
C34 C35 C36 C31 -1.5(4) . . . . ?
C35 C34 C37 F1 -21.6(4) . . . . ?
C35 C34 C37 F2 -139.6(3) . . . . ?
C35 C34 C37 F3 96.2(4) . . . . ?
C36 C31 C32 C33 -0.8(4) . . . . ?
C36 C31 S1 N7 -56.2(2) . . . . ?
C36 C31 S1 O1 58.8(2) . . . . ?
C36 C31 S1 O2 -175.0(2) . . . . ?
C37 C34 C35 C36 -177.5(3) . . . . ?
N1 B1 N5 C22 123.7(3) . . . . ?
N1 B1 N5 N6 -62.6(3) . . . . ?
N1 B1 N3 C12 -135.7(2) . . . . ?
N1 B1 N3 N4 50.5(3) . . . . ?
N1 C2 C3 C4 0.3(3) . . . . ?
N2 C4 C5 C6 46.4(4) . . . . ?
N2 C4 C5 C10 -135.2(3) . . . . ?
N5 B1 N1 C2 -114.4(3) . . . . ?
N5 B1 N1 N2 56.3(3) . . . . ?
N5 B1 N3 C12 104.9(3) . . . . ?
N5 B1 N3 N4 -68.9(3) . . . . ?
N5 C22 C23 C24 0.0(3) . . . . ?
N6 C24 C25 C26 63.7(3) . . . . ?
N6 C24 C25 C30 -118.0(3) . . . . ?
N3 B1 N1 C2 127.0(2) . . . . ?
N3 B1 N1 N2 -62.3(3) . . . . ?
N3 B1 N5 C22 -116.6(3) . . . . ?
N3 B1 N5 N6 57.2(3) . . . . ?
N3 C12 C13 C14 -0.2(3) . . . . ?
N4 C14 C15 C16 -22.5(4) . . . . ?
N4 C14 C15 C20 160.0(2) . . . . ?
S1 C31 C32 C33 -178.0(2) . . . . ?
S1 C31 C36 C35 178.9(2) . . . . ?
Zn1 N7 S1 C31 97.1(2) . . . . ?
Zn1 N7 S1 O1 -17.3(2) . . . . ?
Zn1 N7 S1 O2 -148.62(18) . . . . ?

loop_
_platon_squeeze_void_nr
_platon_squeeze_void_average_x
_platon_squeeze_void_average_y
_platon_squeeze_void_average_z
_platon_squeeze_void_volume
_platon_squeeze_void_count_electrons
_platon_squeeze_void_content
1 0.000 0.000 0.000 93 15 ' '
2 0.000 0.000 0.500 410 82 ' '
3 0.333 0.667 0.167 406 82 ' '
4 0.333 0.667 0.667 93 15 ' '
5 0.667 0.333 0.833 408 82 ' '
6 0.667 0.333 0.333 93 15 ' '
